data_1505988
loop_
_publ_author_name
'Ellis-Holder, Keisha K'
'Peppers, Brian P.'
'Kovalevsky, Andrei Yu'
'Diver, Steven T.'

_publ_section_title
;
 Macrocycle ring expansion by double Stevens rearrangement.
;
_journal_issue 12
_journal_name_full 'Organic letters'
_journal_page_first 2511
_journal_page_last 2514
_journal_paper_doi 10.1021/ol060657a
_journal_volume 8
_journal_year 2006
_chemical_formula_sum 'C31 H36 N2 O9'
_chemical_formula_weight 580.62
_chemical_name_systematic
; 
 ? 
;
_space_group_IT_number 2
_symmetry_cell_setting triclinic
_symmetry_space_group_name_Hall '-P 1'
_symmetry_space_group_name_H-M 'P -1'
_atom_sites_solution_hydrogens geom
_atom_sites_solution_primary direct
_atom_sites_solution_secondary difmap
_audit_creation_method SHELXL-97
_cell_angle_alpha 103.771(2)
_cell_angle_beta 99.338(2)
_cell_angle_gamma 110.5450(10)
_cell_formula_units_Z 2
_cell_length_a 9.5255(3)
_cell_length_b 10.5137(3)
_cell_length_c 16.1411(7)
_cell_measurement_temperature 90(2)
_cell_volume 1415.47(9)
_computing_cell_refinement 'Bruker SMART'
_computing_data_collection 'Bruker SMART'
_computing_data_reduction 'Bruker SHELXTL'
_computing_molecular_graphics 'Bruker SHELXTL'
_computing_publication_material 'Bruker SHELXTL'
_computing_structure_refinement 'SHELXL-97 (Sheldrick, 1997)'
_computing_structure_solution 'SHELXS-97 (Sheldrick, 1990)'
_diffrn_ambient_temperature 90(2)
_diffrn_measured_fraction_theta_full 0.987
_diffrn_measured_fraction_theta_max 0.987
_diffrn_measurement_device_type 'Bruker APEX 1000'
_diffrn_measurement_method 'phi and omega scans'
_diffrn_radiation_monochromator graphite
_diffrn_radiation_source 'rotating anode'
_diffrn_radiation_type MoK\a
_diffrn_radiation_wavelength 0.71073
_diffrn_reflns_av_R_equivalents 0.0528
_diffrn_reflns_av_sigmaI/netI 0.0426
_diffrn_reflns_limit_h_max 13
_diffrn_reflns_limit_h_min -13
_diffrn_reflns_limit_k_max 14
_diffrn_reflns_limit_k_min -14
_diffrn_reflns_limit_l_max 22
_diffrn_reflns_limit_l_min -22
_diffrn_reflns_number 22670
_diffrn_reflns_theta_full 30.04
_diffrn_reflns_theta_max 30.04
_diffrn_reflns_theta_min 1.35
_exptl_absorpt_coefficient_mu 0.100
_exptl_absorpt_correction_T_max 0.9900
_exptl_absorpt_correction_T_min 0.9705
_exptl_absorpt_correction_type none
_exptl_crystal_density_diffrn 1.362
_exptl_crystal_density_method 'not measured'
_exptl_crystal_F_000 616
_exptl_crystal_size_max 0.30
_exptl_crystal_size_mid 0.20
_exptl_crystal_size_min 0.10
_refine_diff_density_max 0.761
_refine_diff_density_min -0.241
_refine_diff_density_rms 0.067
_refine_ls_extinction_coef 0.042(2)
_refine_ls_extinction_expression Fc^*^=kFc[1+0.001xFc^2^\l^3^/sin(2\q)]^-1/4^
_refine_ls_extinction_method SHELXL
_refine_ls_goodness_of_fit_ref 1.023
_refine_ls_hydrogen_treatment mixed
_refine_ls_matrix_type full
_refine_ls_number_parameters 384
_refine_ls_number_reflns 8193
_refine_ls_number_restraints 0
_refine_ls_restrained_S_all 1.023
_refine_ls_R_factor_all 0.0534
_refine_ls_R_factor_gt 0.0398
_refine_ls_shift/su_max 0.001
_refine_ls_shift/su_mean 0.000
_refine_ls_structure_factor_coef Fsqd
_refine_ls_weighting_details 'calc w=1/[\s^2^(Fo^2^)+(0.0601P)^2^+0.2614P] where P=(Fo^2^+2Fc^2^)/3'
_refine_ls_weighting_scheme calc
_refine_ls_wR_factor_gt 0.1000
_refine_ls_wR_factor_ref 0.1096
_reflns_number_gt 6558
_reflns_number_total 8193
_reflns_threshold_expression >2sigma(I)
_cod_data_source_file ol060657asi20060428_034037.cif
_cod_data_source_block p-1
_cod_depositor_comments
;
The following automatic conversions were performed:

'_symmetry_cell_setting' value 'Triclinic' changed to 'triclinic'
according to /home/saulius/struct/CIF-dictionaries/cif_core.dic
dictionary named 'cif_core.dic' version 2.4.1 from 2010-06-29.

Automatic conversion script
Id: cif_fix_values 1715 2011-07-08 13:25:40Z adriana 
;
_cod_original_sg_symbol_H-M P-1
_cod_database_code 1505988

loop_
_symmetry_equiv_pos_as_xyz
'x, y, z'
'-x, -y, -z'

loop_
_atom_site_label
_atom_site_type_symbol
_atom_site_fract_x
_atom_site_fract_y
_atom_site_fract_z
_atom_site_U_iso_or_equiv
_atom_site_adp_type
_atom_site_occupancy
_atom_site_symmetry_multiplicity
_atom_site_calc_flag
_atom_site_refinement_flags
O1 O 0.07298(9) 0.63975(8) 0.10572(5) 0.01391(15) Uani 1 1 d .
O2 O -0.39698(10) 0.28107(8) 0.23585(5) 0.01766(17) Uani 1 1 d .
O3 O -0.44540(9) 0.14091(8) 0.09591(5) 0.01438(15) Uani 1 1 d .
O4 O -0.48070(9) 0.34912(9) -0.03094(5) 0.01649(16) Uani 1 1 d .
O5 O -0.60862(8) 0.34200(8) 0.07536(5) 0.01454(16) Uani 1 1 d .
O6 O 0.40479(9) 0.66259(9) 0.44590(5) 0.01860(17) Uani 1 1 d .
O7 O 0.56464(9) 0.62727(8) 0.36257(5) 0.01453(15) Uani 1 1 d .
O8 O 0.63447(9) 0.88100(9) 0.26220(5) 0.01739(16) Uani 1 1 d .
O9 O 0.66594(9) 0.94843(9) 0.40992(5) 0.01800(17) Uani 1 1 d .
N1 N 0.19865(10) 0.54884(9) 0.19820(6) 0.01203(17) Uani 1 1 d .
N2 N -0.05573(10) 0.42554(9) 0.13251(6) 0.01127(17) Uani 1 1 d .
C1 C -0.15580(12) 0.62533(11) 0.24868(7) 0.01191(19) Uani 1 1 d .
C2 C -0.07519(12) 0.75777(11) 0.23954(7) 0.0142(2) Uani 1 1 d .
H2A H -0.1289 0.7964 0.2048 0.017 Uiso 1 1 calc R
C3 C 0.08374(12) 0.83439(11) 0.28092(7) 0.0148(2) Uani 1 1 d .
H3A H 0.1374 0.9241 0.2734 0.018 Uiso 1 1 calc R
C4 C 0.16436(12) 0.78108(11) 0.33295(7) 0.0136(2) Uani 1 1 d .
C5 C 0.07889(12) 0.65712(11) 0.35148(7) 0.01362(19) Uani 1 1 d .
H5A H 0.1294 0.6259 0.3931 0.016 Uiso 1 1 calc R
C6 C -0.07877(12) 0.57988(11) 0.30946(7) 0.01306(19) Uani 1 1 d .
H6A H -0.1350 0.4955 0.3220 0.016 Uiso 1 1 calc R
C7 C 0.34013(12) 0.85219(11) 0.36206(7) 0.0152(2) Uani 1 1 d .
H7A H 0.3742 0.8807 0.4275 0.018 Uiso 1 1 calc R
H7B H 0.3739 0.9410 0.3456 0.018 Uiso 1 1 calc R
C8 C 0.42605(12) 0.75994(11) 0.32291(7) 0.01277(19) Uani 1 1 d .
C9 C 0.35391(12) 0.66300(11) 0.22355(7) 0.01271(19) Uani 1 1 d .
H9A H 0.3518 0.7263 0.1872 0.015 Uiso 1 1 calc R
H9B H 0.4258 0.6187 0.2070 0.015 Uiso 1 1 calc R
C10 C 0.07204(12) 0.54978(10) 0.14164(7) 0.01113(18) Uani 1 1 d .
C11 C 0.15459(12) 0.41826(11) 0.21499(7) 0.01229(19) Uani 1 1 d .
C12 C 0.24055(13) 0.35778(11) 0.25661(7) 0.0154(2) Uani 1 1 d .
H12A H 0.3499 0.4078 0.2815 0.019 Uiso 1 1 calc R
C13 C 0.16138(14) 0.22105(12) 0.26085(8) 0.0176(2) Uani 1 1 d .
H13A H 0.2175 0.1783 0.2903 0.021 Uiso 1 1 calc R
C14 C 0.00154(14) 0.14590(12) 0.22270(8) 0.0174(2) Uani 1 1 d .
H14A H -0.0498 0.0536 0.2275 0.021 Uiso 1 1 calc R
C15 C -0.08420(13) 0.20440(11) 0.17749(7) 0.0149(2) Uani 1 1 d .
H15A H -0.1925 0.1521 0.1497 0.018 Uiso 1 1 calc R
C16 C -0.00614(12) 0.34119(11) 0.17444(7) 0.01190(19) Uani 1 1 d .
C17 C -0.20886(11) 0.38881(11) 0.07596(7) 0.01154(18) Uani 1 1 d .
H17A H -0.2435 0.2917 0.0334 0.014 Uiso 1 1 calc R
H17B H -0.1971 0.4559 0.0411 0.014 Uiso 1 1 calc R
C18 C -0.34221(11) 0.39028(10) 0.12062(7) 0.01109(18) Uani 1 1 d .
C19 C -0.31797(11) 0.53396(10) 0.18921(7) 0.01171(19) Uani 1 1 d .
H19A H -0.3502 0.5919 0.1563 0.014 Uiso 1 1 calc R
H19B H -0.3890 0.5112 0.2271 0.014 Uiso 1 1 calc R
C20 C -0.39561(12) 0.26747(11) 0.15993(7) 0.01258(19) Uani 1 1 d .
C21 C -0.51395(13) 0.01229(11) 0.12107(8) 0.0168(2) Uani 1 1 d .
H21A H -0.4623 0.0303 0.1837 0.020 Uiso 1 1 calc R
H21B H -0.4981 -0.0682 0.0836 0.020 Uiso 1 1 calc R
C22 C -0.68573(14) -0.02645(12) 0.10928(9) 0.0219(2) Uani 1 1 d .
H22A H -0.7329 -0.1162 0.1220 0.033 Uiso 1 1 calc R
H22B H -0.7352 -0.0384 0.0481 0.033 Uiso 1 1 calc R
H22C H -0.7007 0.0502 0.1500 0.033 Uiso 1 1 calc R
C23 C -0.48373(12) 0.35674(10) 0.04414(7) 0.01177(19) Uani 1 1 d .
C24 C -0.75270(12) 0.31868(11) 0.01397(7) 0.0143(2) Uani 1 1 d .
H24A H -0.7306 0.3378 -0.0408 0.017 Uiso 1 1 calc R
H24B H -0.7961 0.3858 0.0413 0.017 Uiso 1 1 calc R
C25 C -0.86933(14) 0.16708(13) -0.00866(9) 0.0245(3) Uani 1 1 d .
H25A H -0.9685 0.1551 -0.0455 0.037 Uiso 1 1 calc R
H25B H -0.8849 0.1461 0.0460 0.037 Uiso 1 1 calc R
H25C H -0.8307 0.1012 -0.0412 0.037 Uiso 1 1 calc R
C26 C 0.46005(12) 0.67768(11) 0.38486(7) 0.0139(2) Uani 1 1 d .
C27 C 0.61668(13) 0.55248(12) 0.41818(7) 0.0173(2) Uani 1 1 d .
H27A H 0.6511 0.4838 0.3832 0.021 Uiso 1 1 calc R
H27B H 0.5291 0.4977 0.4387 0.021 Uiso 1 1 calc R
C28 C 0.74876(15) 0.65800(15) 0.49683(9) 0.0275(3) Uani 1 1 d .
H28A H 0.7850 0.6063 0.5325 0.041 Uiso 1 1 calc R
H28B H 0.7130 0.7230 0.5329 0.041 Uiso 1 1 calc R
H28C H 0.8345 0.7135 0.4764 0.041 Uiso 1 1 calc R
C29 C 0.58745(12) 0.86804(11) 0.32597(7) 0.0139(2) Uani 1 1 d .
C30 C 0.81700(13) 1.06344(13) 0.42291(8) 0.0204(2) Uani 1 1 d .
H30A H 0.8726 1.0283 0.3823 0.025 Uiso 1 1 calc R
H30B H 0.8808 1.0919 0.4844 0.025 Uiso 1 1 calc R
C31 C 0.79753(15) 1.19190(13) 0.40553(9) 0.0244(3) Uani 1 1 d .
H31A H 0.9001 1.2706 0.4200 0.037 Uiso 1 1 calc R
H31B H 0.7354 1.2221 0.4424 0.037 Uiso 1 1 calc R
H31C H 0.7444 1.1665 0.3429 0.037 Uiso 1 1 calc R

loop_
_atom_site_aniso_label
_atom_site_aniso_U_11
_atom_site_aniso_U_22
_atom_site_aniso_U_33
_atom_site_aniso_U_23
_atom_site_aniso_U_13
_atom_site_aniso_U_12
O1 0.0138(3) 0.0125(3) 0.0155(4) 0.0060(3) 0.0039(3) 0.0045(3)
O2 0.0217(4) 0.0166(4) 0.0138(4) 0.0065(3) 0.0047(3) 0.0058(3)
O3 0.0158(4) 0.0102(3) 0.0148(4) 0.0042(3) 0.0037(3) 0.0027(3)
O4 0.0154(4) 0.0220(4) 0.0124(4) 0.0055(3) 0.0031(3) 0.0082(3)
O5 0.0096(3) 0.0198(4) 0.0130(4) 0.0062(3) 0.0023(3) 0.0042(3)
O6 0.0173(4) 0.0260(4) 0.0156(4) 0.0084(3) 0.0074(3) 0.0098(3)
O7 0.0133(3) 0.0201(4) 0.0129(3) 0.0067(3) 0.0042(3) 0.0085(3)
O8 0.0147(4) 0.0191(4) 0.0164(4) 0.0055(3) 0.0048(3) 0.0043(3)
O9 0.0116(3) 0.0200(4) 0.0143(4) 0.0023(3) 0.0015(3) 0.0001(3)
N1 0.0112(4) 0.0113(4) 0.0128(4) 0.0037(3) 0.0026(3) 0.0040(3)
N2 0.0104(4) 0.0106(4) 0.0129(4) 0.0045(3) 0.0029(3) 0.0040(3)
C1 0.0110(4) 0.0123(4) 0.0115(4) 0.0014(3) 0.0036(4) 0.0050(4)
C2 0.0137(5) 0.0122(4) 0.0155(5) 0.0028(4) 0.0025(4) 0.0058(4)
C3 0.0137(5) 0.0102(4) 0.0176(5) 0.0018(4) 0.0034(4) 0.0036(4)
C4 0.0121(4) 0.0123(4) 0.0133(5) -0.0001(4) 0.0030(4) 0.0044(4)
C5 0.0133(5) 0.0158(5) 0.0116(4) 0.0033(4) 0.0035(4) 0.0063(4)
C6 0.0129(5) 0.0138(4) 0.0123(5) 0.0036(4) 0.0049(4) 0.0050(4)
C7 0.0113(4) 0.0137(5) 0.0168(5) 0.0007(4) 0.0021(4) 0.0040(4)
C8 0.0104(4) 0.0130(4) 0.0132(5) 0.0033(4) 0.0030(4) 0.0035(4)
C9 0.0106(4) 0.0125(4) 0.0126(5) 0.0031(4) 0.0026(4) 0.0028(4)
C10 0.0111(4) 0.0111(4) 0.0107(4) 0.0021(3) 0.0037(3) 0.0046(4)
C11 0.0138(5) 0.0115(4) 0.0114(4) 0.0030(3) 0.0039(4) 0.0052(4)
C12 0.0157(5) 0.0149(5) 0.0146(5) 0.0035(4) 0.0016(4) 0.0068(4)
C13 0.0232(5) 0.0159(5) 0.0159(5) 0.0062(4) 0.0029(4) 0.0108(4)
C14 0.0224(5) 0.0133(5) 0.0176(5) 0.0060(4) 0.0059(4) 0.0075(4)
C15 0.0144(5) 0.0129(4) 0.0168(5) 0.0048(4) 0.0045(4) 0.0047(4)
C16 0.0138(4) 0.0123(4) 0.0109(4) 0.0037(3) 0.0038(4) 0.0065(4)
C17 0.0101(4) 0.0128(4) 0.0112(4) 0.0036(3) 0.0025(3) 0.0043(3)
C18 0.0109(4) 0.0110(4) 0.0109(4) 0.0039(3) 0.0028(3) 0.0038(3)
C19 0.0109(4) 0.0107(4) 0.0120(4) 0.0023(3) 0.0026(4) 0.0038(3)
C20 0.0102(4) 0.0124(4) 0.0148(5) 0.0050(4) 0.0027(4) 0.0039(4)
C21 0.0193(5) 0.0111(4) 0.0195(5) 0.0077(4) 0.0045(4) 0.0039(4)
C22 0.0196(5) 0.0146(5) 0.0309(6) 0.0094(4) 0.0104(5) 0.0034(4)
C23 0.0111(4) 0.0093(4) 0.0135(5) 0.0031(3) 0.0024(4) 0.0032(3)
C24 0.0099(4) 0.0166(5) 0.0152(5) 0.0057(4) 0.0015(4) 0.0045(4)
C25 0.0160(5) 0.0188(5) 0.0292(6) 0.0082(5) -0.0032(5) 0.0001(4)
C26 0.0108(4) 0.0148(5) 0.0129(5) 0.0025(4) 0.0020(4) 0.0033(4)
C27 0.0159(5) 0.0236(5) 0.0162(5) 0.0096(4) 0.0046(4) 0.0100(4)
C28 0.0212(6) 0.0370(7) 0.0201(6) 0.0095(5) -0.0010(5) 0.0098(5)
C29 0.0107(4) 0.0143(4) 0.0153(5) 0.0039(4) 0.0019(4) 0.0048(4)
C30 0.0110(5) 0.0221(5) 0.0189(5) 0.0038(4) 0.0010(4) -0.0008(4)
C31 0.0214(6) 0.0203(5) 0.0222(6) 0.0034(4) 0.0026(5) 0.0014(4)

loop_
_atom_type_symbol
_atom_type_description
_atom_type_scat_dispersion_real
_atom_type_scat_dispersion_imag
_atom_type_scat_source
C C 0.0033 0.0016 'International Tables Vol C Tables 4.2.6.8 and 6.1.1.4'
H H 0.0000 0.0000 'International Tables Vol C Tables 4.2.6.8 and 6.1.1.4'
N N 0.0061 0.0033 'International Tables Vol C Tables 4.2.6.8 and 6.1.1.4'
O O 0.0106 0.0060 'International Tables Vol C Tables 4.2.6.8 and 6.1.1.4'

loop_
_geom_angle_atom_site_label_1
_geom_angle_atom_site_label_2
_geom_angle_atom_site_label_3
_geom_angle
C20 O3 C21 116.44(8)
C23 O5 C24 117.64(8)
C26 O7 C27 116.82(8)
C29 O9 C30 116.19(9)
C10 N1 C11 109.31(8)
C10 N1 C9 122.26(9)
C11 N1 C9 127.99(9)
C10 N2 C16 109.40(8)
C10 N2 C17 121.80(8)
C16 N2 C17 128.23(8)
C2 C1 C6 118.26(9)
C2 C1 C19 118.56(9)
C6 C1 C19 123.08(9)
C1 C2 C3 120.64(10)
C4 C3 C2 120.79(10)
C3 C4 C5 118.23(10)
C3 C4 C7 118.98(10)
C5 C4 C7 122.66(10)
C6 C5 C4 120.54(10)
C5 C6 C1 120.58(10)
C4 C7 C8 115.96(8)
C26 C8 C29 104.94(8)
C26 C8 C7 110.29(8)
C29 C8 C7 105.76(8)
C26 C8 C9 112.73(8)
C29 C8 C9 104.83(8)
C7 C8 C9 117.14(9)
N1 C9 C8 118.53(8)
O1 C10 N1 126.99(9)
O1 C10 N2 126.61(10)
N1 C10 N2 106.38(8)
C12 C11 N1 131.64(10)
C12 C11 C16 120.97(9)
N1 C11 C16 107.25(9)
C11 C12 C13 117.83(10)
C14 C13 C12 121.28(10)
C13 C14 C15 120.92(10)
C16 C15 C14 117.84(10)
C15 C16 N2 131.69(10)
C15 C16 C11 121.07(10)
N2 C16 C11 107.17(9)
N2 C17 C18 118.30(8)
C20 C18 C23 104.78(8)
C20 C18 C19 109.77(8)
C23 C18 C19 105.45(8)
C20 C18 C17 112.55(8)
C23 C18 C17 105.27(8)
C19 C18 C17 117.83(8)
C1 C19 C18 116.85(8)
O2 C20 O3 124.59(9)
O2 C20 C18 125.64(9)
O3 C20 C18 109.75(8)
O3 C21 C22 109.50(9)
O4 C23 O5 125.56(10)
O4 C23 C18 125.10(9)
O5 C23 C18 109.31(8)
O5 C24 C25 110.19(9)
O6 C26 O7 124.48(10)
O6 C26 C8 125.82(10)
O7 C26 C8 109.68(9)
O7 C27 C28 110.27(10)
O8 C29 O9 124.94(10)
O8 C29 C8 125.16(10)
O9 C29 C8 109.88(9)
O9 C30 C31 110.96(10)

loop_
_geom_bond_atom_site_label_1
_geom_bond_atom_site_label_2
_geom_bond_distance
O1 C10 1.2198(12)
O2 C20 1.2021(13)
O3 C20 1.3441(12)
O3 C21 1.4656(12)
O4 C23 1.2011(13)
O5 C23 1.3400(12)
O5 C24 1.4603(13)
O6 C26 1.2071(13)
O7 C26 1.3413(13)
O7 C27 1.4612(13)
O8 C29 1.2050(13)
O9 C29 1.3387(13)
O9 C30 1.4618(13)
N1 C10 1.3940(13)
N1 C11 1.3942(13)
N1 C9 1.4558(13)
N2 C10 1.3941(13)
N2 C16 1.3942(13)
N2 C17 1.4542(13)
C1 C2 1.3908(14)
C1 C6 1.4017(15)
C1 C19 1.5062(14)
C2 C3 1.3952(15)
C3 C4 1.3879(15)
C4 C5 1.4039(15)
C4 C7 1.5105(14)
C5 C6 1.3879(14)
C7 C8 1.5631(14)
C8 C26 1.5349(15)
C8 C29 1.5427(14)
C8 C9 1.5670(14)
C11 C12 1.3843(15)
C11 C16 1.4073(14)
C12 C13 1.3938(15)
C13 C14 1.3934(16)
C14 C15 1.3966(16)
C15 C16 1.3852(14)
C17 C18 1.5618(14)
C18 C20 1.5370(14)
C18 C23 1.5443(14)
C18 C19 1.5610(14)
C21 C22 1.5079(16)
C24 C25 1.5021(15)
C27 C28 1.5022(17)
C30 C31 1.5089(18)

loop_
_geom_torsion_atom_site_label_1
_geom_torsion_atom_site_label_2
_geom_torsion_atom_site_label_3
_geom_torsion_atom_site_label_4
_geom_torsion
C6 C1 C2 C3 8.30(15)
C19 C1 C2 C3 -168.18(9)
C1 C2 C3 C4 -0.83(16)
C2 C3 C4 C5 -7.48(15)
C2 C3 C4 C7 168.44(10)
C3 C4 C5 C6 8.30(15)
C7 C4 C5 C6 -167.46(10)
C4 C5 C6 C1 -0.84(15)
C2 C1 C6 C5 -7.46(15)
C19 C1 C6 C5 168.85(9)
C3 C4 C7 C8 -113.51(11)
C5 C4 C7 C8 62.23(14)
C4 C7 C8 C26 -91.73(11)
C4 C7 C8 C29 155.31(9)
C4 C7 C8 C9 38.98(13)
C10 N1 C9 C8 114.13(11)
C11 N1 C9 C8 -74.36(13)
C26 C8 C9 N1 66.82(12)
C29 C8 C9 N1 -179.60(9)
C7 C8 C9 N1 -62.76(12)
C11 N1 C10 O1 -171.50(10)
C9 N1 C10 O1 1.43(16)
C11 N1 C10 N2 7.16(11)
C9 N1 C10 N2 -179.91(8)
C16 N2 C10 O1 172.17(10)
C17 N2 C10 O1 0.14(15)
C16 N2 C10 N1 -6.50(11)
C17 N2 C10 N1 -178.52(8)
C10 N1 C11 C12 170.43(11)
C9 N1 C11 C12 -1.98(18)
C10 N1 C11 C16 -5.14(11)
C9 N1 C11 C16 -177.55(9)
N1 C11 C12 C13 -178.20(10)
C16 C11 C12 C13 -3.13(15)
C11 C12 C13 C14 1.50(16)
C12 C13 C14 C15 1.15(17)
C13 C14 C15 C16 -2.13(16)
C14 C15 C16 N2 177.01(10)
C14 C15 C16 C11 0.49(15)
C10 N2 C16 C15 -173.47(11)
C17 N2 C16 C15 -2.10(18)
C10 N2 C16 C11 3.41(11)
C17 N2 C16 C11 174.78(9)
C12 C11 C16 C15 2.19(15)
N1 C11 C16 C15 178.33(9)
C12 C11 C16 N2 -175.09(9)
N1 C11 C16 N2 1.05(11)
C10 N2 C17 C18 -113.00(10)
C16 N2 C17 C18 76.60(13)
N2 C17 C18 C20 -69.99(11)
N2 C17 C18 C23 176.46(8)
N2 C17 C18 C19 59.31(12)
C2 C1 C19 C18 113.64(10)
C6 C1 C19 C18 -62.66(13)
C20 C18 C19 C1 93.60(10)
C23 C18 C19 C1 -154.04(9)
C17 C18 C19 C1 -36.98(13)
C21 O3 C20 O2 3.72(15)
C21 O3 C20 C18 -174.52(8)
C23 C18 C20 O2 -122.95(11)
C19 C18 C20 O2 -10.14(14)
C17 C18 C20 O2 123.20(11)
C23 C18 C20 O3 55.27(10)
C19 C18 C20 O3 168.07(8)
C17 C18 C20 O3 -58.59(11)
C20 O3 C21 C22 87.72(11)
C24 O5 C23 O4 -1.84(15)
C24 O5 C23 C18 176.26(8)
C20 C18 C23 O4 -126.76(10)
C19 C18 C23 O4 117.40(11)
C17 C18 C23 O4 -7.88(13)
C20 C18 C23 O5 55.13(10)
C19 C18 C23 O5 -60.70(10)
C17 C18 C23 O5 174.02(8)
C23 O5 C24 C25 108.63(11)
C27 O7 C26 O6 -1.63(15)
C27 O7 C26 C8 176.79(8)
C29 C8 C26 O6 126.64(11)
C7 C8 C26 O6 13.16(14)
C9 C8 C26 O6 -119.85(11)
C29 C8 C26 O7 -51.77(10)
C7 C8 C26 O7 -165.24(8)
C9 C8 C26 O7 61.75(11)
C26 O7 C27 C28 -85.35(11)
C30 O9 C29 O8 2.56(16)
C30 O9 C29 C8 -175.58(9)
C26 C8 C29 O8 126.54(11)
C7 C8 C29 O8 -116.83(11)
C9 C8 C29 O8 7.58(14)
C26 C8 C29 O9 -55.32(11)
C7 C8 C29 O9 61.31(11)
C9 C8 C29 O9 -174.28(8)
C29 O9 C30 C31 79.79(12)

loop_
_cod_related_entry_id
_cod_related_entry_database
_cod_related_entry_code
1 ChemSpider 9672725
